data_2215249
loop_
_publ_author_name
'Vasiliev, Alexander D.'
'Chudin, Oleg S.'
'Antonova, Alla B.'

_publ_section_title
;\m-Carbonyl-1:2\k^2^<i>C</i>-carbonyl-1\k<i>C</i>-(1<i>{\h</i>}^5^-cyclopentadienyl)(\m-phenylvinylidene)bis(triphenylphosphine-2\k<i>P</i>)rheniumplatinum(<i>Re</i>---<i>Pt</i>)
 diethyl ether hemisolvate
;
_journal_coeditor_code RK2027
_journal_issue 9
_journal_name_full 'Acta Crystallographica Section E'
_journal_page_first m2272
_journal_page_last m2272
_journal_paper_doi 10.1107/S1600536807036902
_journal_volume 63
_journal_year 2007
_chemical_formula_iupac '[Pt Re (C5 H5) (C8 H6) (C18 H15 P)2 (C O)2] , 0.5C4 H10 O'
_chemical_formula_moiety 'C51 H41 Re O2 P2 Pt , 0.5C4 H10 O'
_chemical_formula_sum 'C53 H46 O2.5 P2 Pt Re'
_chemical_formula_weight 1166.13
_chemical_name_systematic
;
\m-Carbonyl-1:2\k^2^<i>C</i>-carbonyl-1\k<i>C</i>-(1<i>\h</i>^5^-
cyclopentadienyl)(\m-
phenylvinylidene)bis(triphenylphosphine-2\k<i>P</i>)rheniumplatinum(Re---Pt)
diethyl ether hemisolvate
;
_space_group_IT_number 14
_symmetry_cell_setting monoclinic
_symmetry_space_group_name_Hall '-P 2ybc'
_symmetry_space_group_name_H-M 'P 1 21/c 1'
_atom_sites_solution_hydrogens constr
_atom_sites_solution_primary direct
_atom_sites_solution_secondary difmap
_audit_creation_method SHELXL97
_cell_angle_alpha 90.0
_cell_angle_beta 92.4690(10)
_cell_angle_gamma 90.0
_cell_formula_units_Z 4
_cell_length_a 22.5290(10)
_cell_length_b 9.1786(5)
_cell_length_c 21.9410(10)
_cell_measurement_reflns_used 9791
_cell_measurement_temperature 296(2)
_cell_measurement_theta_max 27.35
_cell_measurement_theta_min 2.39
_cell_volume 4532.9(4)
_computing_cell_refinement SMART
_computing_data_collection 'SMART (Bruker, 2001)'
_computing_data_reduction 'SAINT (Bruker, 2001)'
_computing_molecular_graphics SHELXTL
_computing_publication_material SHELXTL
_computing_structure_refinement SHELXTL
_computing_structure_solution 'SHELXTL (Sheldrick, 2004)'
_diffrn_ambient_temperature 296(2)
_diffrn_measured_fraction_theta_full 0.999
_diffrn_measured_fraction_theta_max 0.999
_diffrn_measurement_device_type 'Bruker SMART 4K CCD area-detector'
_diffrn_measurement_method '\f and \w'
_diffrn_radiation_monochromator graphite
_diffrn_radiation_source 'fine-focus sealed tube'
_diffrn_radiation_type MoK\a
_diffrn_radiation_wavelength 0.71073
_diffrn_reflns_av_R_equivalents 0.0383
_diffrn_reflns_av_sigmaI/netI 0.0391
_diffrn_reflns_limit_h_max 29
_diffrn_reflns_limit_h_min -29
_diffrn_reflns_limit_k_max 11
_diffrn_reflns_limit_k_min -11
_diffrn_reflns_limit_l_max 28
_diffrn_reflns_limit_l_min -28
_diffrn_reflns_number 38759
_diffrn_reflns_theta_full 27.50
_diffrn_reflns_theta_max 27.50
_diffrn_reflns_theta_min 1.86
_exptl_absorpt_coefficient_mu 5.863
_exptl_absorpt_correction_T_max 0.4184
_exptl_absorpt_correction_T_min 0.2778
_exptl_absorpt_correction_type multi-scan
_exptl_absorpt_process_details '(SADABS; Sheldrick, 2004)'
_exptl_crystal_colour orange
_exptl_crystal_density_diffrn 1.709
_exptl_crystal_density_method 'not measured'
_exptl_crystal_description block
_exptl_crystal_F_000 2268
_exptl_crystal_size_max 0.36
_exptl_crystal_size_mid 0.21
_exptl_crystal_size_min 0.18
_refine_diff_density_max 3.108
_refine_diff_density_min -1.478
_refine_ls_extinction_method none
_refine_ls_goodness_of_fit_ref 0.999
_refine_ls_hydrogen_treatment constr
_refine_ls_matrix_type full
_refine_ls_number_parameters 453
_refine_ls_number_reflns 10402
_refine_ls_number_restraints 4
_refine_ls_restrained_S_all 1.000
_refine_ls_R_factor_all 0.0573
_refine_ls_R_factor_gt 0.0307
_refine_ls_shift/su_max 0.002
_refine_ls_shift/su_mean 0.000
_refine_ls_structure_factor_coef Fsqd
_refine_ls_weighting_details 'calc w = 1/[\s^2^(Fo^2^)+(0.0315P)^2^+4.6963P] where P=(Fo^2^+2Fc^2^)/3'
_refine_ls_weighting_scheme calc
_refine_ls_wR_factor_gt 0.0638
_refine_ls_wR_factor_ref 0.0732
_reflns_number_gt 7336
_reflns_number_total 10402
_reflns_threshold_expression I>2\s(I)
_cod_data_source_file rk2027.cif
_cod_data_source_block I
_cod_original_sg_symbol_H-M 'P 21/c'
_cod_database_code 2215249
_cod_database_fobs_code 2215249

loop_
_symmetry_equiv_pos_as_xyz
'x, y, z'
'-x, y+1/2, -z+1/2'
'-x, -y, -z'
'x, -y-1/2, z-1/2'

loop_
_atom_site_type_symbol
_atom_site_label
_atom_site_fract_x
_atom_site_fract_y
_atom_site_fract_z
_atom_site_U_iso_or_equiv
_atom_site_adp_type
_atom_site_calc_flag
_atom_site_refinement_flags
_atom_site_occupancy
Pt Pt 0.248866(8) 0.446207(18) 0.314347(8) 0.03293(5) Uani d . 1
Re Re 0.186644(9) 0.56086(2) 0.215806(8) 0.04006(6) Uani d . 1
C C11 0.1165(3) 0.5152(8) 0.1403(3) 0.0688(17) Uani d . 1
H H11 0.0868 0.5833 0.1314 0.083 Uiso calc R 1
C C12 0.1711(3) 0.5085(8) 0.1141(2) 0.0674(17) Uani d . 1
H H12 0.1843 0.5712 0.0843 0.081 Uiso calc R 1
C C13 0.2037(3) 0.3910(7) 0.1401(3) 0.0668(17) Uani d . 1
H H13 0.2421 0.3633 0.1311 0.080 Uiso calc R 1
C C14 0.1675(3) 0.3247(7) 0.1818(3) 0.0712(18) Uani d . 1
H H14 0.1777 0.2430 0.2051 0.085 Uiso calc R 1
C C15 0.1135(3) 0.3995(8) 0.1833(3) 0.0707(18) Uani d . 1
H H15 0.0819 0.3779 0.2077 0.085 Uiso calc R 1
P P1 0.34065(5) 0.38572(13) 0.35326(6) 0.0352(3) Uani d . 1
P P2 0.18454(5) 0.31895(13) 0.37882(5) 0.0371(3) Uani d . 1
C C1 0.2770(2) 0.5451(5) 0.2392(2) 0.0387(10) Uani d . 1
C C2 0.3310(2) 0.5629(5) 0.2158(2) 0.0462(12) Uani d . 1
H H2 0.3619 0.5207 0.2390 0.055 Uiso calc R 1
C C3 0.1518(2) 0.6161(6) 0.2899(2) 0.0512(13) Uani d . 1
O O3 0.12681(18) 0.6630(5) 0.33088(18) 0.0728(12) Uani d . 1
C C4 0.1973(3) 0.7638(7) 0.2106(2) 0.0580(15) Uani d . 1
O O4 0.2019(3) 0.8908(5) 0.2078(2) 0.0956(17) Uani d . 1
C C5 0.35039(15) 0.6378(4) 0.15943(13) 0.0445(12) Uani d G 1
C C6 0.41017(14) 0.6250(4) 0.14714(16) 0.0579(15) Uani d G 1
H H6 0.4351 0.5677 0.1721 0.069 Uiso calc R 1
C C7 0.43266(13) 0.6977(4) 0.09758(18) 0.0716(18) Uani d G 1
H H7 0.4727 0.6891 0.0894 0.086 Uiso calc R 1
C C8 0.39537(19) 0.7832(4) 0.06030(14) 0.075(2) Uani d G 1
H H8 0.4104 0.8318 0.0271 0.090 Uiso calc R 1
C C9 0.33558(18) 0.7960(4) 0.07259(15) 0.0668(17) Uani d G 1
H H9 0.3106 0.8533 0.0476 0.080 Uiso calc R 1
C C10 0.31309(12) 0.7233(4) 0.12215(16) 0.0547(14) Uani d G 1
H H10 0.2731 0.7319 0.1304 0.066 Uiso calc R 1
C C16 0.39374(13) 0.5381(3) 0.36984(15) 0.0417(11) Uani d G 1
C C17 0.44538(14) 0.5143(3) 0.40541(15) 0.0501(13) Uani d G 1
H H17 0.4541 0.4215 0.4203 0.060 Uiso calc R 1
C C18 0.48397(12) 0.6292(4) 0.41877(16) 0.0584(15) Uani d G 1
H H18 0.5185 0.6133 0.4426 0.070 Uiso calc R 1
C C19 0.47092(15) 0.7679(3) 0.39656(18) 0.0671(17) Uani d G 1
H H19 0.4967 0.8447 0.4055 0.081 Uiso calc R 1
C C20 0.41928(17) 0.7917(3) 0.36100(17) 0.0654(17) Uani d G 1
H H20 0.4105 0.8845 0.3461 0.078 Uiso calc R 1
C C21 0.38069(13) 0.6768(3) 0.34764(15) 0.0503(13) Uani d G 1
H H21 0.3461 0.6927 0.3238 0.060 Uiso calc R 1
C C22 0.35058(15) 0.2911(3) 0.42695(11) 0.0381(11) Uani d G 1
C C23 0.33064(15) 0.3641(3) 0.47767(15) 0.0492(13) Uani d G 1
H H23 0.3110 0.4527 0.4729 0.059 Uiso calc R 1
C C24 0.34009(17) 0.3046(4) 0.53554(12) 0.0646(16) Uani d G 1
H H24 0.3268 0.3535 0.5695 0.078 Uiso calc R 1
C C25 0.36947(18) 0.1722(4) 0.54270(13) 0.0702(18) Uani d G 1
H H25 0.3758 0.1324 0.5814 0.084 Uiso calc R 1
C C26 0.38941(16) 0.0991(3) 0.49198(18) 0.0691(18) Uani d G 1
H H26 0.4091 0.0105 0.4968 0.083 Uiso calc R 1
C C27 0.37996(15) 0.1586(3) 0.43411(15) 0.0518(13) Uani d G 1
H H27 0.3933 0.1098 0.4002 0.062 Uiso calc R 1
C C28 0.37716(14) 0.2656(3) 0.29846(14) 0.0406(11) Uani d G 1
C C29 0.43784(14) 0.2665(4) 0.28940(17) 0.0656(16) Uani d G 1
H H29 0.4626 0.3297 0.3118 0.079 Uiso calc R 1
C C30 0.46151(14) 0.1729(5) 0.24695(19) 0.085(2) Uani d G 1
H H30 0.5021 0.1736 0.2409 0.103 Uiso calc R 1
C C31 0.4245(2) 0.0784(4) 0.21355(17) 0.084(2) Uani d G 1
H H31 0.4403 0.0158 0.1852 0.100 Uiso calc R 1
C C32 0.3638(2) 0.0775(4) 0.22261(18) 0.085(2) Uani d G 1
H H32 0.3390 0.0143 0.2003 0.102 Uiso calc R 1
C C33 0.34014(13) 0.1711(4) 0.26506(18) 0.0662(17) Uani d G 1
H H33 0.2995 0.1704 0.2711 0.079 Uiso calc R 1
C C34 0.10755(13) 0.2813(4) 0.34826(16) 0.0471(12) Uani d G 1
C C35 0.06360(18) 0.3827(4) 0.35975(18) 0.0692(17) Uani d G 1
H H35 0.0724 0.4630 0.3844 0.083 Uiso calc R 1
C C36 0.00648(16) 0.3642(6) 0.3344(2) 0.098(3) Uani d G 1
H H36 -0.0229 0.4321 0.3421 0.118 Uiso calc R 1
C C37 -0.00669(16) 0.2442(7) 0.2976(2) 0.112(3) Uani d G 1
H H37 -0.0449 0.2318 0.2807 0.134 Uiso calc R 1
C C38 0.0373(2) 0.1428(5) 0.2861(2) 0.110(3) Uani d G 1
H H38 0.0285 0.0625 0.2615 0.132 Uiso calc R 1
C C39 0.0944(2) 0.1614(4) 0.31145(19) 0.081(2) Uani d G 1
H H39 0.1238 0.0935 0.3038 0.097 Uiso calc R 1
C C40 0.16695(16) 0.4012(3) 0.45167(13) 0.0417(11) Uani d G 1
C C41 0.13200(16) 0.3307(3) 0.49323(16) 0.0573(14) Uani d G 1
H H41 0.1171 0.2381 0.4846 0.069 Uiso calc R 1
C C42 0.11924(18) 0.3986(5) 0.54776(15) 0.0769(19) Uani d G 1
H H42 0.0959 0.3514 0.5756 0.092 Uiso calc R 1
C C43 0.1414(2) 0.5370(5) 0.56073(15) 0.091(2) Uani d G 1
H H43 0.1329 0.5824 0.5972 0.110 Uiso calc R 1
C C44 0.1764(2) 0.6075(4) 0.51916(19) 0.085(2) Uani d G 1
H H44 0.1912 0.7001 0.5278 0.102 Uiso calc R 1
C C45 0.18914(16) 0.5396(3) 0.46463(16) 0.0554(14) Uani d G 1
H H45 0.2125 0.5868 0.4368 0.066 Uiso calc R 1
C C46 0.21387(15) 0.1359(3) 0.39821(14) 0.0416(11) Uani d G 1
C C47 0.22624(17) 0.0446(4) 0.34983(12) 0.0588(15) Uani d G 1
H H47 0.2169 0.0738 0.3100 0.071 Uiso calc R 1
C C48 0.25250(18) -0.0904(3) 0.36103(16) 0.0685(17) Uani d G 1
H H48 0.2608 -0.1515 0.3287 0.082 Uiso calc R 1
C C49 0.26641(16) -0.1340(3) 0.4206(2) 0.0686(18) Uani d G 1
H H49 0.2840 -0.2243 0.4281 0.082 Uiso calc R 1
C C50 0.25405(16) -0.0427(4) 0.46898(14) 0.0599(15) Uani d G 1
H H50 0.2633 -0.0719 0.5088 0.072 Uiso calc R 1
C C51 0.22778(16) 0.0922(3) 0.45779(13) 0.0485(13) Uani d G 1
H H51 0.2195 0.1533 0.4902 0.058 Uiso calc R 1
O O5 0.0180(7) 0.0325(16) 0.5073(8) 0.143(5) Uiso d PD 0.50
C C52 -0.0330(11) 0.033(3) 0.5424(10) 0.165(10) Uiso d PD 0.50
H H52A -0.0289 -0.0314 0.5773 0.198 Uiso d P 0.50
H H52B -0.0686 0.0083 0.5181 0.198 Uiso d P 0.50
C C53 -0.0324(14) 0.190(3) 0.5609(13) 0.186(11) Uiso d PD 0.50
H H53A -0.0655 0.2095 0.5859 0.224 Uiso d P 0.50
H H53B -0.0353 0.2507 0.5252 0.224 Uiso d P 0.50
H H53C 0.0040 0.2115 0.5836 0.224 Uiso d P 0.50
C C54 0.0247(11) -0.115(2) 0.4895(11) 0.154(9) Uiso d PD 0.50
H H54A -0.0133 -0.1533 0.4742 0.185 Uiso d P 0.50
H H54B 0.0381 -0.1731 0.5244 0.185 Uiso d P 0.50
C C55 0.0689(12) -0.124(3) 0.4409(12) 0.174(10) Uiso d PD 0.50
H H55A 0.0735 -0.2236 0.4288 0.209 Uiso d P 0.50
H H55B 0.1064 -0.0868 0.4564 0.209 Uiso d P 0.50
H H55C 0.0552 -0.0671 0.4064 0.209 Uiso d P 0.50

loop_
_atom_site_aniso_label
_atom_site_aniso_U_11
_atom_site_aniso_U_22
_atom_site_aniso_U_33
_atom_site_aniso_U_12
_atom_site_aniso_U_13
_atom_site_aniso_U_23
Pt 0.03140(10) 0.03758(9) 0.02984(10) 0.00111(8) 0.00179(7) 0.00230(8)
Re 0.04179(12) 0.04866(12) 0.02939(10) 0.00440(9) -0.00239(8) 0.00195(8)
C11 0.061(4) 0.092(5) 0.052(4) 0.001(3) -0.020(3) -0.013(3)
C12 0.079(5) 0.093(4) 0.030(3) -0.009(4) 0.001(3) -0.005(3)
C13 0.061(4) 0.085(4) 0.054(4) 0.005(3) -0.006(3) -0.027(3)
C14 0.101(6) 0.054(3) 0.057(4) -0.008(4) -0.015(4) -0.009(3)
C15 0.064(4) 0.097(5) 0.050(4) -0.020(4) -0.007(3) -0.004(3)
P1 0.0319(6) 0.0366(6) 0.0369(7) 0.0020(5) 0.0011(5) 0.0019(5)
P2 0.0382(7) 0.0398(6) 0.0333(6) -0.0039(5) 0.0024(5) 0.0007(5)
C1 0.039(3) 0.046(3) 0.031(2) 0.001(2) 0.003(2) 0.002(2)
C2 0.044(3) 0.050(3) 0.044(3) 0.000(2) 0.001(2) 0.009(2)
C3 0.042(3) 0.065(3) 0.046(3) 0.008(3) -0.003(3) 0.004(3)
O3 0.067(3) 0.097(3) 0.055(3) 0.024(2) 0.015(2) -0.004(2)
C4 0.081(4) 0.063(4) 0.031(3) 0.016(3) -0.002(3) 0.002(3)
O4 0.175(5) 0.048(2) 0.063(3) 0.010(3) 0.000(3) 0.005(2)
C5 0.049(3) 0.047(3) 0.038(3) -0.013(2) 0.005(2) -0.004(2)
C6 0.056(4) 0.071(4) 0.047(3) -0.018(3) 0.007(3) -0.005(3)
C7 0.065(4) 0.086(5) 0.066(4) -0.029(4) 0.026(3) -0.010(4)
C8 0.099(6) 0.074(4) 0.054(4) -0.039(4) 0.021(4) 0.001(3)
C9 0.082(5) 0.070(4) 0.048(3) -0.015(3) 0.004(3) 0.013(3)
C10 0.057(4) 0.061(3) 0.046(3) -0.007(3) 0.004(3) 0.010(3)
C16 0.040(3) 0.041(3) 0.044(3) -0.003(2) 0.004(2) -0.004(2)
C17 0.042(3) 0.055(3) 0.053(3) -0.005(2) -0.003(3) 0.003(3)
C18 0.043(3) 0.070(4) 0.061(4) -0.011(3) -0.002(3) -0.006(3)
C19 0.066(4) 0.062(4) 0.074(4) -0.022(3) 0.010(3) -0.019(3)
C20 0.080(5) 0.038(3) 0.078(4) -0.005(3) 0.000(4) -0.003(3)
C21 0.049(3) 0.041(3) 0.060(3) 0.005(2) 0.002(3) -0.004(2)
C22 0.037(3) 0.037(2) 0.040(3) -0.004(2) -0.004(2) 0.003(2)
C23 0.054(3) 0.047(3) 0.046(3) -0.004(2) -0.005(3) -0.002(2)
C24 0.074(4) 0.077(4) 0.042(3) -0.016(3) -0.004(3) 0.004(3)
C25 0.073(4) 0.077(4) 0.059(4) -0.013(4) -0.015(3) 0.032(3)
C26 0.064(4) 0.056(3) 0.086(5) 0.003(3) -0.009(4) 0.027(3)
C27 0.051(3) 0.047(3) 0.057(3) 0.003(2) 0.004(3) 0.011(3)
C28 0.040(3) 0.043(3) 0.039(3) 0.009(2) 0.003(2) 0.005(2)
C29 0.047(3) 0.097(5) 0.054(4) 0.010(3) 0.009(3) -0.006(3)
C30 0.062(4) 0.134(6) 0.062(4) 0.028(4) 0.017(3) -0.007(4)
C31 0.097(6) 0.096(5) 0.059(4) 0.035(4) 0.021(4) -0.010(4)
C32 0.095(6) 0.083(5) 0.078(5) -0.003(4) 0.009(4) -0.032(4)
C33 0.058(4) 0.066(4) 0.076(4) -0.002(3) 0.017(3) -0.029(3)
C34 0.046(3) 0.058(3) 0.037(3) -0.014(3) 0.002(2) 0.009(2)
C35 0.040(3) 0.098(5) 0.070(4) -0.004(3) -0.001(3) 0.007(4)
C36 0.046(4) 0.145(8) 0.102(6) -0.003(4) -0.007(4) 0.032(6)
C37 0.063(5) 0.171(9) 0.099(6) -0.053(6) -0.025(5) 0.040(6)
C38 0.095(6) 0.142(8) 0.091(6) -0.057(6) -0.022(5) -0.006(5)
C39 0.074(5) 0.092(5) 0.075(5) -0.031(4) -0.011(4) -0.010(4)
C40 0.042(3) 0.047(3) 0.036(3) -0.001(2) 0.004(2) -0.001(2)
C41 0.065(4) 0.060(3) 0.048(3) 0.001(3) 0.017(3) 0.005(3)
C42 0.077(5) 0.106(5) 0.050(4) 0.011(4) 0.023(3) 0.007(4)
C43 0.088(6) 0.124(7) 0.061(4) 0.000(5) 0.005(4) -0.042(4)
C44 0.081(5) 0.095(5) 0.080(5) -0.015(4) 0.017(4) -0.046(4)
C45 0.055(3) 0.057(3) 0.054(3) -0.004(3) 0.004(3) -0.013(3)
C46 0.044(3) 0.038(3) 0.043(3) -0.009(2) 0.001(2) 0.003(2)
C47 0.066(4) 0.054(3) 0.057(4) -0.002(3) 0.006(3) -0.006(3)
C48 0.076(5) 0.049(3) 0.081(5) 0.003(3) 0.007(4) -0.012(3)
C49 0.064(4) 0.043(3) 0.101(5) 0.003(3) 0.019(4) 0.014(3)
C50 0.055(4) 0.059(3) 0.067(4) 0.001(3) 0.014(3) 0.026(3)
C51 0.053(3) 0.047(3) 0.046(3) -0.004(2) 0.008(3) 0.010(2)

loop_
_atom_type_symbol
_atom_type_description
_atom_type_scat_dispersion_real
_atom_type_scat_dispersion_imag
_atom_type_scat_source
C C 0.0033 0.0016 'International Tables Vol C Tables 4.2.6.8 and 6.1.1.4'
P P 0.1023 0.0942 'International Tables Vol C Tables 4.2.6.8 and 6.1.1.4'
Re Re -1.0185 7.2310 'International Tables Vol C Tables 4.2.6.8 and 6.1.1.4'
Pt Pt -1.7033 8.3905 'International Tables Vol C Tables 4.2.6.8 and 6.1.1.4'
O O 0.0106 0.0060 'International Tables Vol C Tables 4.2.6.8 and 6.1.1.4'
H H 0.0000 0.0000 'International Tables Vol C Tables 4.2.6.8 and 6.1.1.4'

loop_
_geom_angle_atom_site_label_1
_geom_angle_atom_site_label_2
_geom_angle_atom_site_label_3
_geom_angle_site_symmetry_1
_geom_angle_site_symmetry_3
_geom_angle
C1 Pt P1 . . 95.99(14)
C1 Pt P2 . . 158.97(14)
P1 Pt P2 . . 102.99(4)
C1 Pt Re . . 49.21(14)
P1 Pt Re . . 144.89(3)
P2 Pt Re . . 110.78(3)
C4 Re C3 . . 81.2(2)
C4 Re C1 . . 87.6(2)
C3 Re C1 . . 104.0(2)
C4 Re C11 . . 103.0(2)
C3 Re C11 . . 111.8(2)
C1 Re C11 . . 143.8(2)
C4 Re C12 . . 99.4(2)
C3 Re C12 . . 146.6(2)
C1 Re C12 . . 109.4(2)
C11 Re C12 . . 35.2(2)
C4 Re C15 . . 135.1(3)
C3 Re C15 . . 96.8(2)
C1 Re C15 . . 135.2(2)
C11 Re C15 . . 36.2(2)
C12 Re C15 . . 59.2(2)
C4 Re C13 . . 126.6(2)
C3 Re C13 . . 151.2(2)
C1 Re C13 . . 86.5(2)
C11 Re C13 . . 59.2(2)
C12 Re C13 . . 35.6(2)
C15 Re C13 . . 59.1(2)
C4 Re C14 . . 157.6(2)
C3 Re C14 . . 116.4(2)
C1 Re C14 . . 100.4(2)
C11 Re C14 . . 58.8(2)
C12 Re C14 . . 58.3(2)
C15 Re C14 . . 35.1(2)
C13 Re C14 . . 34.8(2)
C4 Re Pt . . 111.49(16)
C3 Re Pt . . 69.14(15)
C1 Re Pt . . 46.87(12)
C11 Re Pt . . 145.02(18)
C12 Re Pt . . 137.67(18)
C15 Re Pt . . 109.39(17)
C13 Re Pt . . 102.23(17)
C14 Re Pt . . 88.66(16)
C12 C11 C15 . . 108.1(6)
C12 C11 Re . . 73.0(3)
C15 C11 Re . . 72.9(3)
C12 C11 H11 . . 126.0
C15 C11 H11 . . 126.0
Re C11 H11 . . 119.9
C11 C12 C13 . . 108.8(6)
C11 C12 Re . . 71.8(3)
C13 C12 Re . . 73.3(3)
C11 C12 H12 . . 125.6
C13 C12 H12 . . 125.6
Re C12 H12 . . 121.1
C14 C13 C12 . . 106.9(6)
C14 C13 Re . . 72.8(3)
C12 C13 Re . . 71.1(3)
C14 C13 H13 . . 126.6
C12 C13 H13 . . 126.6
Re C13 H13 . . 121.3
C13 C14 C15 . . 109.6(6)
C13 C14 Re . . 72.4(3)
C15 C14 Re . . 71.6(4)
C13 C14 H14 . . 125.2
C15 C14 H14 . . 125.2
Re C14 H14 . . 122.5
C14 C15 C11 . . 106.5(6)
C14 C15 Re . . 73.3(4)
C11 C15 Re . . 70.9(3)
C14 C15 H15 . . 126.7
C11 C15 H15 . . 126.7
Re C15 H15 . . 120.9
C22 P1 C28 . . 104.41(16)
C22 P1 C16 . . 97.46(15)
C28 P1 C16 . . 105.92(16)
C22 P1 Pt . . 121.31(12)
C28 P1 Pt . . 108.92(12)
C16 P1 Pt . . 117.11(11)
C40 P2 C46 . . 105.26(16)
C40 P2 C34 . . 99.07(17)
C46 P2 C34 . . 103.43(17)
C40 P2 Pt . . 118.61(11)
C46 P2 Pt . . 111.27(12)
C34 P2 Pt . . 117.32(13)
C2 C1 Pt . . 133.5(4)
C2 C1 Re . . 141.6(4)
Pt C1 Re . . 83.92(17)
C1 C2 C5 . . 132.0(4)
C1 C2 H2 . . 114.0
C5 C2 H2 . . 114.0
O3 C3 Re . . 171.5(5)
O4 C4 Re . . 177.6(6)
C6 C5 C10 . . 120.0
C6 C5 C2 . . 116.2(3)
C10 C5 C2 . . 123.7(3)
C5 C6 C7 . . 120.0
C5 C6 H6 . . 120.0
C7 C6 H6 . . 120.0
C8 C7 C6 . . 120.0
C8 C7 H7 . . 120.0
C6 C7 H7 . . 120.0
C9 C8 C7 . . 120.0
C9 C8 H8 . . 120.0
C7 C8 H8 . . 120.0
C8 C9 C10 . . 120.0
C8 C9 H9 . . 120.0
C10 C9 H9 . . 120.0
C9 C10 C5 . . 120.0
C9 C10 H10 . . 120.0
C5 C10 H10 . . 120.0
C17 C16 C21 . . 120.0
C17 C16 P1 . . 120.38(18)
C21 C16 P1 . . 119.60(18)
C16 C17 C18 . . 120.0
C16 C17 H17 . . 120.0
C18 C17 H17 . . 120.0
C17 C18 C19 . . 120.0
C17 C18 H18 . . 120.0
C19 C18 H18 . . 120.0
C20 C19 C18 . . 120.0
C20 C19 H19 . . 120.0
C18 C19 H19 . . 120.0
C19 C20 C21 . . 120.0
C19 C20 H20 . . 120.0
C21 C20 H20 . . 120.0
C20 C21 C16 . . 120.0
C20 C21 H21 . . 120.0
C16 C21 H21 . . 120.0
C23 C22 C27 . . 120.0
C23 C22 P1 . . 116.39(19)
C27 C22 P1 . . 123.46(19)
C24 C23 C22 . . 120.0
C24 C23 H23 . . 120.0
C22 C23 H23 . . 120.0
C25 C24 C23 . . 120.0
C25 C24 H24 . . 120.0
C23 C24 H24 . . 120.0
C26 C25 C24 . . 120.0
C26 C25 H25 . . 120.0
C24 C25 H25 . . 120.0
C25 C26 C27 . . 120.0
C25 C26 H26 . . 120.0
C27 C26 H26 . . 120.0
C26 C27 C22 . . 120.0
C26 C27 H27 . . 120.0
C22 C27 H27 . . 120.0
C29 C28 C33 . . 120.0
C29 C28 P1 . . 123.8(2)
C33 C28 P1 . . 116.2(2)
C30 C29 C28 . . 120.0
C30 C29 H29 . . 120.0
C28 C29 H29 . . 120.0
C29 C30 C31 . . 120.0
C29 C30 H30 . . 120.0
C31 C30 H30 . . 120.0
C32 C31 C30 . . 120.0
C32 C31 H31 . . 120.0
C30 C31 H31 . . 120.0
C31 C32 C33 . . 120.0
C31 C32 H32 . . 120.0
C33 C32 H32 . . 120.0
C32 C33 C28 . . 120.0
C32 C33 H33 . . 120.0
C28 C33 H33 . . 120.0
C35 C34 C39 . . 120.0
C35 C34 P2 . . 118.0(2)
C39 C34 P2 . . 121.8(2)
C34 C35 C36 . . 120.0
C34 C35 H35 . . 120.0
C36 C35 H35 . . 120.0
C37 C36 C35 . . 120.0
C37 C36 H36 . . 120.0
C35 C36 H36 . . 120.0
C36 C37 C38 . . 120.0
C36 C37 H37 . . 120.0
C38 C37 H37 . . 120.0
C39 C38 C37 . . 120.0
C39 C38 H38 . . 120.0
C37 C38 H38 . . 120.0
C38 C39 C34 . . 120.0
C38 C39 H39 . . 120.0
C34 C39 H39 . . 120.0
C41 C40 C45 . . 120.0
C41 C40 P2 . . 122.15(19)
C45 C40 P2 . . 117.85(19)
C42 C41 C40 . . 120.0
C42 C41 H41 . . 120.0
C40 C41 H41 . . 120.0
C41 C42 C43 . . 120.0
C41 C42 H42 . . 120.0
C43 C42 H42 . . 120.0
C44 C43 C42 . . 120.0
C44 C43 H43 . . 120.0
C42 C43 H43 . . 120.0
C43 C44 C45 . . 120.0
C43 C44 H44 . . 120.0
C45 C44 H44 . . 120.0
C44 C45 C40 . . 120.0
C44 C45 H45 . . 120.0
C40 C45 H45 . . 120.0
C47 C46 C51 . . 120.0
C47 C46 P2 . . 116.98(19)
C51 C46 P2 . . 122.84(19)
C46 C47 C48 . . 120.0
C46 C47 H47 . . 120.0
C48 C47 H47 . . 120.0
C49 C48 C47 . . 120.0
C49 C48 H48 . . 120.0
C47 C48 H48 . . 120.0
C50 C49 C48 . . 120.0
C50 C49 H49 . . 120.0
C48 C49 H49 . . 120.0
C49 C50 C51 . . 120.0
C49 C50 H50 . . 120.0
C51 C50 H50 . . 120.0
C50 C51 C46 . . 120.0
C50 C51 H51 . . 120.0
C46 C51 H51 . . 120.0
O5 O5 C54 3_556 3_556 76.8(16)
O5 O5 C52 3_556 3_556 72.8(14)
C54 O5 C52 3_556 3_556 124(2)
O5 O5 C52 3_556 . 62.1(16)
C54 O5 C52 3_556 . 46.2(14)
C52 O5 C52 3_556 . 134.8(13)
O5 O5 C54 3_556 . 57.4(15)
C54 O5 C54 3_556 . 134.2(13)
C52 O5 C54 3_556 . 45.0(13)
C52 O5 C54 . . 104.7(15)
C54 C52 O5 3_556 3_556 73.4(16)
C55 C52 O5 3_556 3_556 140(3)
C55 C52 O5 3_556 . 137(3)
O5 C52 C53 3_556 . 132(2)
O5 C52 C53 . . 99(2)
C54 C52 H52A 3_556 . 162(3)
C55 C52 H52A 3_556 . 103(2)
O5 C52 H52A 3_556 . 111(2)
O5 C52 H52A . . 112(2)
C53 C52 H52A . . 112(2)
C54 C52 H52B 3_556 . 88(3)
C55 C52 H52B 3_556 . 78(2)
O5 C52 H52B 3_556 . 70.8(15)
O5 C52 H52B . . 112.0(19)
C53 C52 H52B . . 112(2)
H52A C52 H52B . . 110(2)
C54 C53 H53A 3_556 . 135(3)
C52 C53 H53A . . 109(2)
C55 C53 H53B 3_556 . 107(3)
C52 C53 H53B . . 109(2)
H53A C53 H53B . . 109(3)
C55 C53 H53C 3_556 . 144(4)
C54 C53 H53C 3_556 . 114(3)
C52 C53 H53C . . 109(3)
H53A C53 H53C . . 109(3)
H53B C53 H53C . . 109(3)
O5 C54 C53 3_556 3_556 120(3)
C53 C54 O5 3_556 . 138(2)
O5 C54 C55 3_556 . 129(2)
O5 C54 C55 . . 109(2)
C52 C54 H54A 3_556 . 102(3)
O5 C54 H54A . . 109.8(17)
C55 C54 H54A . . 110(2)
O5 C54 H54B 3_556 . 121(2)
C53 C54 H54B 3_556 . 109.0(18)
O5 C54 H54B . . 109.8(19)
C55 C54 H54B . . 110(2)
H54A C54 H54B . . 108(2)
C54 C55 H55A . . 109(2)
C52 C55 H55B 3_556 . 104(3)
C54 C55 H55B . . 109(3)
H55A C55 H55B . . 109(3)
C54 C55 H55C . . 109(2)
H55A C55 H55C . . 109(3)
H55B C55 H55C . . 109(3)

loop_
_geom_bond_atom_site_label_1
_geom_bond_atom_site_label_2
_geom_bond_site_symmetry_2
_geom_bond_distance
Pt C1 . 2.008(4)
Pt P1 . 2.2717(12)
Pt P2 . 2.3753(12)
Pt Re . 2.7360(3)
Re C4 . 1.883(6)
Re C3 . 1.905(6)
Re C1 . 2.083(5)
Re C11 . 2.278(6)
Re C12 . 2.294(5)
Re C15 . 2.305(6)
Re C13 . 2.322(6)
Re C14 . 2.327(6)
C11 C12 . 1.382(8)
C11 C15 . 1.424(9)
C11 H11 . 0.9300
C12 C13 . 1.411(9)
C12 H12 . 0.9300
C13 C14 . 1.391(9)
C13 H13 . 0.9300
C14 C15 . 1.398(9)
C14 H14 . 0.9300
C15 H15 . 0.9300
P1 C22 . 1.841(3)
P1 C28 . 1.850(3)
P1 C16 . 1.866(3)
P2 C40 . 1.827(3)
P2 C46 . 1.849(3)
P2 C34 . 1.865(3)
C1 C2 . 1.351(6)
C2 C5 . 1.497(5)
C2 H2 . 0.9300
C3 O3 . 1.163(6)
C4 O4 . 1.171(6)
C5 C6 . 1.3900
C5 C10 . 1.3900
C6 C7 . 1.3900
C6 H6 . 0.9300
C7 C8 . 1.3900
C7 H7 . 0.9300
C8 C9 . 1.3900
C8 H8 . 0.9300
C9 C10 . 1.3900
C9 H9 . 0.9300
C10 H10 . 0.9300
C16 C17 . 1.3900
C16 C21 . 1.3900
C17 C18 . 1.3900
C17 H17 . 0.9300
C18 C19 . 1.3900
C18 H18 . 0.9300
C19 C20 . 1.3900
C19 H19 . 0.9300
C20 C21 . 1.3900
C20 H20 . 0.9300
C21 H21 . 0.9300
C22 C23 . 1.3900
C22 C27 . 1.3900
C23 C24 . 1.3900
C23 H23 . 0.9300
C24 C25 . 1.3900
C24 H24 . 0.9300
C25 C26 . 1.3900
C25 H25 . 0.9300
C26 C27 . 1.3900
C26 H26 . 0.9300
C27 H27 . 0.9300
C28 C29 . 1.3900
C28 C33 . 1.3900
C29 C30 . 1.3900
C29 H29 . 0.9300
C30 C31 . 1.3900
C30 H30 . 0.9300
C31 C32 . 1.3900
C31 H31 . 0.9300
C32 C33 . 1.3900
C32 H32 . 0.9300
C33 H33 . 0.9300
C34 C35 . 1.3900
C34 C39 . 1.3900
C35 C36 . 1.3900
C35 H35 . 0.9300
C36 C37 . 1.3900
C36 H36 . 0.9300
C37 C38 . 1.3900
C37 H37 . 0.9300
C38 C39 . 1.3900
C38 H38 . 0.9300
C39 H39 . 0.9300
C40 C41 . 1.3900
C40 C45 . 1.3900
C41 C42 . 1.3900
C41 H41 . 0.9300
C42 C43 . 1.3900
C42 H42 . 0.9300
C43 C44 . 1.3900
C43 H43 . 0.9300
C44 C45 . 1.3900
C44 H44 . 0.9300
C45 H45 . 0.9300
C46 C47 . 1.3900
C46 C51 . 1.3900
C47 C48 . 1.3900
C47 H47 . 0.9300
C48 C49 . 1.3900
C48 H48 . 0.9300
C49 C50 . 1.3900
C49 H49 . 0.9300
C50 C51 . 1.3900
C50 H50 . 0.9300
C51 H51 . 0.9300
O5 O5 3_556 1.05(3)
O5 C54 3_556 1.23(3)
O5 C52 3_556 1.30(3)
O5 C52 . 1.409(10)
O5 C54 . 1.420(10)
C52 C54 3_556 1.05(3)
C52 C55 3_556 1.23(3)
C52 O5 3_556 1.30(3)
C52 C53 . 1.498(10)
C52 H52A . 0.97(3)
C52 H52B . 0.97(3)
C53 C55 3_556 1.02(3)
C53 C54 3_556 1.32(3)
C53 H53A . 0.96(3)
C53 H53B . 0.96(3)
C53 H53C . 0.96(3)
C54 C52 3_556 1.05(3)
C54 O5 3_556 1.23(3)
C54 C53 3_556 1.32(3)
C54 C55 . 1.491(10)
C54 H54A . 0.97(3)
C54 H54B . 0.97(2)
C55 C53 3_556 1.02(3)
C55 C52 3_556 1.23(3)
C55 H55A . 0.96(3)
C55 H55B . 0.96(3)
C55 H55C . 0.96(3)
